data_4083764
loop_
_publ_author_name
'Mampa, Richard M.'
'Fernandes, Manuel A.'
'Carlton, Laurence'

_publ_section_title
;
 Iron-57 NMR and Structural Study of [Fe(\h5-Cp)(SnPh3)(CO)(PR3)] (PR3=
 Phosphine, Phosphite). Separation of Steric and Electronic \s and \p
 Effects
;
_journal_name_full Organometallics
_journal_page_first 140626113119005
_journal_paper_doi 10.1021/om4011593
_journal_year 2014
_chemical_formula_moiety 'C42 H32 F3 Fe O P Sn'
_chemical_formula_sum 'C42 H32 F3 Fe O P Sn'
_chemical_formula_weight 815.19
_chemical_name_systematic
;
 ?
;
_space_group_IT_number 14
_symmetry_cell_setting monoclinic
_symmetry_space_group_name_Hall '-P 2yn'
_symmetry_space_group_name_H-M 'P 1 21/n 1'
_atom_sites_solution_hydrogens geom
_atom_sites_solution_primary direct
_atom_sites_solution_secondary difmap
_audit_creation_method SHELXL-97
_cell_angle_alpha 90.00
_cell_angle_beta 101.753(3)
_cell_angle_gamma 90.00
_cell_formula_units_Z 4
_cell_length_a 11.6044(10)
_cell_length_b 18.8906(14)
_cell_length_c 16.4893(12)
_cell_measurement_reflns_used 918
_cell_measurement_temperature 293(2)
_cell_measurement_theta_max 27.36
_cell_measurement_theta_min 2.74
_cell_volume 3538.9(5)
_computing_cell_refinement 'Bruker SMART'
_computing_data_collection 'Bruker SMART'
_computing_data_reduction 'Bruker SHELXTL'
_computing_molecular_graphics 'Bruker SHELXTL'
_computing_publication_material 'Bruker SHELXTL'
_computing_structure_refinement 'SHELXL-97 (Sheldrick, 1997)'
_computing_structure_solution 'Bruker SHELXTL'
_diffrn_ambient_temperature 293(2)
_diffrn_measured_fraction_theta_full 0.996
_diffrn_measured_fraction_theta_max 0.996
_diffrn_measurement_device_type 'CCD area detector'
_diffrn_measurement_method 'phi and omega scans'
_diffrn_radiation_monochromator graphite
_diffrn_radiation_source 'fine-focus sealed tube'
_diffrn_radiation_type MoK\a
_diffrn_radiation_wavelength 0.71073
_diffrn_reflns_av_R_equivalents 0.0471
_diffrn_reflns_av_sigmaI/netI 0.0529
_diffrn_reflns_limit_h_max 14
_diffrn_reflns_limit_h_min -12
_diffrn_reflns_limit_k_max 19
_diffrn_reflns_limit_k_min -23
_diffrn_reflns_limit_l_max 20
_diffrn_reflns_limit_l_min -20
_diffrn_reflns_number 15539
_diffrn_reflns_theta_full 26.00
_diffrn_reflns_theta_max 26.00
_diffrn_reflns_theta_min 1.66
_exptl_absorpt_coefficient_mu 1.209
_exptl_absorpt_correction_T_max 0.8028
_exptl_absorpt_correction_T_min 0.6839
_exptl_absorpt_correction_type integration
_exptl_absorpt_process_details
;
Face indexed absorption corrections carried out with XPREP
;
_exptl_crystal_colour yellow
_exptl_crystal_density_diffrn 1.530
_exptl_crystal_density_method 'not measured'
_exptl_crystal_description prismic
_exptl_crystal_F_000 1640
_exptl_crystal_size_max 0.34
_exptl_crystal_size_mid 0.26
_exptl_crystal_size_min 0.19
_refine_diff_density_max 0.651
_refine_diff_density_min -0.437
_refine_diff_density_rms 0.067
_refine_ls_extinction_method none
_refine_ls_goodness_of_fit_ref 0.944
_refine_ls_hydrogen_treatment constr
_refine_ls_matrix_type full
_refine_ls_number_parameters 442
_refine_ls_number_reflns 6941
_refine_ls_number_restraints 0
_refine_ls_restrained_S_all 0.944
_refine_ls_R_factor_all 0.0571
_refine_ls_R_factor_gt 0.0334
_refine_ls_shift/su_max 0.002
_refine_ls_shift/su_mean 0.000
_refine_ls_structure_factor_coef Fsqd
_refine_ls_weighting_details 'calc w=1/[\s^2^(Fo^2^)+(0.0363P)^2^+0.0000P] where P=(Fo^2^+2Fc^2^)/3'
_refine_ls_weighting_scheme calc
_refine_ls_wR_factor_gt 0.0689
_refine_ls_wR_factor_ref 0.0749
_reflns_number_gt 5086
_reflns_number_total 6941
_reflns_threshold_expression >2sigma(I)
_cod_data_source_file om4011593_si_002.cif
_cod_data_source_block 4m_lc8_a-cmpd10
_cod_depositor_comments
;
The following automatic conversions were performed:

'_symmetry_cell_setting' value 'Monoclinic' changed to 'monoclinic'
according to
/usr/data/users/saulius/crontab/automatic-downloads/rss-feeds/ACS/lib/dictionaries/cif_core.dic
dictionary named 'cif_core.dic' version 2.4.2 from 2011-04-26.

Automatic conversion script
Id: cif_fix_values 2281 2013-09-26 08:29:07Z andrius 
;
_cod_original_sg_symbol_H-M P2(1)/n
_cod_database_code 4083764

loop_
_symmetry_equiv_pos_as_xyz
'x, y, z'
'-x+1/2, y+1/2, -z+1/2'
'-x, -y, -z'
'x-1/2, -y-1/2, z-1/2'

loop_
_atom_site_label
_atom_site_type_symbol
_atom_site_fract_x
_atom_site_fract_y
_atom_site_fract_z
_atom_site_U_iso_or_equiv
_atom_site_adp_type
_atom_site_occupancy
_atom_site_symmetry_multiplicity
_atom_site_calc_flag
_atom_site_refinement_flags
C1 C 0.6643(3) 0.51651(18) 0.7524(2) 0.0458(8) Uani 1 1 d .
H1 H 0.6492 0.5266 0.6960 0.055 Uiso 1 1 calc R
C2 C 0.5880(3) 0.48079(18) 0.7947(2) 0.0485(9) Uani 1 1 d .
H2 H 0.5141 0.4628 0.7714 0.058 Uiso 1 1 calc R
C3 C 0.6441(3) 0.47715(18) 0.8789(2) 0.0500(9) Uani 1 1 d .
H3 H 0.6133 0.4564 0.9211 0.060 Uiso 1 1 calc R
C4 C 0.7549(3) 0.51034(18) 0.8882(2) 0.0478(9) Uani 1 1 d .
H4 H 0.8098 0.5154 0.9375 0.057 Uiso 1 1 calc R
C5 C 0.7676(3) 0.53439(19) 0.8099(2) 0.0474(9) Uani 1 1 d .
H5 H 0.8327 0.5579 0.7981 0.057 Uiso 1 1 calc R
C6 C 0.5937(3) 0.61231(17) 0.93738(18) 0.0375(7) Uani 1 1 d .
C11 C 0.9084(3) 0.68007(16) 0.93135(18) 0.0361(7) Uani 1 1 d .
C12 C 0.9098(3) 0.6644(2) 1.0134(2) 0.0502(9) Uani 1 1 d .
H12 H 0.8386 0.6597 1.0306 0.060 Uiso 1 1 calc R
C13 C 1.0137(4) 0.6555(2) 1.0707(2) 0.0618(11) Uani 1 1 d .
H13 H 1.0118 0.6452 1.1256 0.074 Uiso 1 1 calc R
C14 C 1.1190(4) 0.6618(2) 1.0468(3) 0.0662(11) Uani 1 1 d .
H14 H 1.1887 0.6556 1.0856 0.079 Uiso 1 1 calc R
C15 C 1.1230(3) 0.6770(2) 0.9672(3) 0.0672(12) Uani 1 1 d .
H15 H 1.1951 0.6813 0.9513 0.081 Uiso 1 1 calc R
C16 C 1.0180(3) 0.68602(19) 0.9089(2) 0.0520(9) Uani 1 1 d .
H16 H 1.0211 0.6962 0.8542 0.062 Uiso 1 1 calc R
C21 C 0.6778(3) 0.79529(17) 0.87660(19) 0.0387(8) Uani 1 1 d .
C22 C 0.6436(3) 0.8486(2) 0.8194(2) 0.0563(10) Uani 1 1 d .
H22 H 0.6517 0.8420 0.7650 0.068 Uiso 1 1 calc R
C23 C 0.5978(4) 0.9114(2) 0.8414(3) 0.0748(13) Uani 1 1 d .
H23 H 0.5762 0.9467 0.8019 0.090 Uiso 1 1 calc R
C24 C 0.5839(4) 0.9221(2) 0.9205(3) 0.0768(13) Uani 1 1 d .
H24 H 0.5518 0.9643 0.9348 0.092 Uiso 1 1 calc R
C25 C 0.6172(3) 0.8708(2) 0.9788(3) 0.0657(11) Uani 1 1 d .
H25 H 0.6083 0.8782 1.0329 0.079 Uiso 1 1 calc R
C26 C 0.6641(3) 0.8076(2) 0.9575(2) 0.0491(9) Uani 1 1 d .
H26 H 0.6868 0.7730 0.9977 0.059 Uiso 1 1 calc R
C31 C 0.8161(3) 0.71780(19) 0.73238(17) 0.0397(8) Uani 1 1 d .
C32 C 0.8110(3) 0.6697(2) 0.66843(19) 0.0520(9) Uani 1 1 d .
H32 H 0.7651 0.6292 0.6676 0.062 Uiso 1 1 calc R
C33 C 0.8723(4) 0.6801(2) 0.6055(2) 0.0667(12) Uani 1 1 d .
H33 H 0.8684 0.6464 0.5639 0.080 Uiso 1 1 calc R
C34 C 0.9383(4) 0.7397(2) 0.6047(2) 0.0686(12) Uani 1 1 d .
H34 H 0.9789 0.7468 0.5622 0.082 Uiso 1 1 calc R
C35 C 0.9449(3) 0.7892(2) 0.6664(2) 0.0639(11) Uani 1 1 d .
H35 H 0.9897 0.8300 0.6658 0.077 Uiso 1 1 calc R
C36 C 0.8841(3) 0.7782(2) 0.7297(2) 0.0523(9) Uani 1 1 d .
H36 H 0.8890 0.8119 0.7713 0.063 Uiso 1 1 calc R
C41 C 0.4422(3) 0.61050(16) 0.65736(17) 0.0332(7) Uani 1 1 d .
C42 C 0.5059(3) 0.65552(18) 0.61613(19) 0.0417(8) Uani 1 1 d .
H42 H 0.5503 0.6918 0.6452 0.050 Uiso 1 1 calc R
C43 C 0.5041(3) 0.6470(2) 0.5326(2) 0.0527(10) Uani 1 1 d .
H43 H 0.5455 0.6778 0.5050 0.063 Uiso 1 1 calc R
C44 C 0.4406(3) 0.5928(2) 0.49159(19) 0.0546(10) Uani 1 1 d .
C45 C 0.3796(3) 0.5464(2) 0.5298(2) 0.0561(10) Uani 1 1 d .
H45 H 0.3381 0.5093 0.5004 0.067 Uiso 1 1 calc R
C46 C 0.3806(3) 0.55555(18) 0.6136(2) 0.0439(8) Uani 1 1 d .
H46 H 0.3391 0.5242 0.6405 0.053 Uiso 1 1 calc R
C51 C 0.3978(2) 0.71370(16) 0.77571(18) 0.0330(7) Uani 1 1 d .
C52 C 0.3440(3) 0.75265(18) 0.7076(2) 0.0478(9) Uani 1 1 d .
H52 H 0.3461 0.7361 0.6548 0.057 Uiso 1 1 calc R
C53 C 0.2869(4) 0.8160(2) 0.7161(2) 0.0617(11) Uani 1 1 d .
H53 H 0.2510 0.8419 0.6699 0.074 Uiso 1 1 calc R
C54 C 0.2852(4) 0.8390(2) 0.7938(3) 0.0595(10) Uani 1 1 d .
C55 C 0.3370(4) 0.8032(2) 0.8626(2) 0.0606(10) Uani 1 1 d .
H55 H 0.3344 0.8205 0.9150 0.073 Uiso 1 1 calc R
C56 C 0.3939(3) 0.74008(19) 0.8534(2) 0.0472(9) Uani 1 1 d .
H56 H 0.4301 0.7150 0.9003 0.057 Uiso 1 1 calc R
C61 C 0.3227(2) 0.57764(16) 0.79048(18) 0.0336(7) Uani 1 1 d .
C62 C 0.3311(3) 0.52993(17) 0.85528(18) 0.0393(8) Uani 1 1 d .
H62 H 0.4050 0.5172 0.8852 0.047 Uiso 1 1 calc R
C63 C 0.2318(3) 0.50093(18) 0.8762(2) 0.0473(9) Uani 1 1 d .
H63 H 0.2382 0.4694 0.9202 0.057 Uiso 1 1 calc R
C64 C 0.1248(3) 0.5196(2) 0.8312(2) 0.0511(9) Uani 1 1 d .
C65 C 0.1111(3) 0.5664(2) 0.7653(2) 0.0511(9) Uani 1 1 d .
H65 H 0.0368 0.5780 0.7352 0.061 Uiso 1 1 calc R
C66 C 0.2106(3) 0.59494(18) 0.7460(2) 0.0427(8) Uani 1 1 d .
H66 H 0.2032 0.6267 0.7021 0.051 Uiso 1 1 calc R
O1 O 0.5786(2) 0.62697(15) 1.00309(13) 0.0598(7) Uani 1 1 d .
P1 P 0.45385(6) 0.62296(4) 0.76901(4) 0.02874(17) Uani 1 1 d .
F1 F 0.4386(2) 0.58478(14) 0.40944(12) 0.0900(9) Uani 1 1 d .
F2 F 0.2277(3) 0.90020(14) 0.80300(17) 0.1020(9) Uani 1 1 d .
F3 F 0.02698(17) 0.49304(14) 0.85304(16) 0.0853(8) Uani 1 1 d .
Fe1 Fe 0.62050(3) 0.58357(2) 0.84351(2) 0.03009(11) Uani 1 1 d .
Sn1 Sn 0.744568(18) 0.694876(12) 0.841767(12) 0.03377(7) Uani 1 1 d .

loop_
_atom_site_aniso_label
_atom_site_aniso_U_11
_atom_site_aniso_U_22
_atom_site_aniso_U_33
_atom_site_aniso_U_23
_atom_site_aniso_U_13
_atom_site_aniso_U_12
C1 0.049(2) 0.043(2) 0.0444(18) -0.0100(17) 0.0083(17) 0.0125(17)
C2 0.0442(19) 0.0315(19) 0.065(2) -0.0085(18) -0.0001(18) 0.0040(16)
C3 0.055(2) 0.037(2) 0.059(2) 0.0082(18) 0.0142(18) 0.0094(18)
C4 0.0413(19) 0.048(2) 0.051(2) 0.0022(18) 0.0015(16) 0.0198(17)
C5 0.0384(18) 0.048(2) 0.058(2) -0.0080(19) 0.0144(17) 0.0100(17)
C6 0.0318(16) 0.043(2) 0.0359(17) 0.0056(16) 0.0025(14) 0.0046(15)
C11 0.0322(16) 0.0355(19) 0.0380(16) -0.0066(15) 0.0010(14) -0.0011(14)
C12 0.050(2) 0.053(2) 0.0455(19) 0.0017(18) 0.0061(17) -0.0067(19)
C13 0.074(3) 0.055(3) 0.046(2) 0.003(2) -0.014(2) -0.001(2)
C14 0.050(2) 0.060(3) 0.075(3) -0.003(2) -0.021(2) 0.011(2)
C15 0.036(2) 0.082(3) 0.079(3) -0.014(3) 0.001(2) 0.005(2)
C16 0.046(2) 0.060(2) 0.050(2) -0.0132(19) 0.0090(17) 0.0015(18)
C21 0.0344(16) 0.038(2) 0.0442(17) -0.0018(16) 0.0095(15) -0.0050(15)
C22 0.057(2) 0.060(3) 0.053(2) 0.008(2) 0.0137(18) 0.010(2)
C23 0.078(3) 0.052(3) 0.096(3) 0.022(3) 0.021(3) 0.021(2)
C24 0.071(3) 0.057(3) 0.105(4) -0.017(3) 0.024(3) 0.009(2)
C25 0.063(3) 0.076(3) 0.060(2) -0.027(2) 0.018(2) -0.010(2)
C26 0.051(2) 0.051(2) 0.0461(19) -0.0050(18) 0.0104(17) -0.0034(19)
C31 0.0354(17) 0.055(2) 0.0292(15) -0.0013(15) 0.0069(14) -0.0022(16)
C32 0.058(2) 0.061(2) 0.0376(18) 0.0052(18) 0.0105(17) -0.0074(19)
C33 0.087(3) 0.078(3) 0.041(2) 0.002(2) 0.028(2) 0.004(3)
C34 0.078(3) 0.079(3) 0.061(2) 0.018(2) 0.042(2) 0.011(3)
C35 0.062(2) 0.062(3) 0.076(3) 0.019(2) 0.035(2) -0.002(2)
C36 0.052(2) 0.053(2) 0.054(2) -0.0004(19) 0.0152(18) -0.0035(19)
C41 0.0355(16) 0.0344(18) 0.0287(15) 0.0020(14) 0.0042(13) 0.0055(15)
C42 0.0455(19) 0.041(2) 0.0377(17) -0.0022(16) 0.0076(15) 0.0013(17)
C43 0.066(2) 0.056(2) 0.0402(19) 0.0106(19) 0.0214(18) 0.016(2)
C44 0.064(2) 0.069(3) 0.0288(17) -0.0063(19) 0.0045(17) 0.029(2)
C45 0.059(2) 0.056(2) 0.046(2) -0.023(2) -0.0064(18) 0.013(2)
C46 0.0387(18) 0.043(2) 0.0479(19) -0.0063(17) 0.0037(16) 0.0046(16)
C51 0.0299(15) 0.0289(17) 0.0395(16) 0.0000(14) 0.0058(14) 0.0000(13)
C52 0.063(2) 0.042(2) 0.0393(18) 0.0033(17) 0.0125(17) 0.0113(18)
C53 0.086(3) 0.046(2) 0.055(2) 0.0181(19) 0.020(2) 0.025(2)
C54 0.070(3) 0.040(2) 0.072(3) 0.000(2) 0.024(2) 0.017(2)
C55 0.078(3) 0.057(2) 0.049(2) -0.009(2) 0.016(2) 0.019(2)
C56 0.051(2) 0.049(2) 0.0400(18) -0.0017(17) 0.0048(16) 0.0096(18)
C61 0.0308(16) 0.0334(18) 0.0357(16) -0.0014(14) 0.0046(13) -0.0015(14)
C62 0.0328(16) 0.042(2) 0.0423(17) 0.0052(16) 0.0052(14) -0.0009(15)
C63 0.046(2) 0.043(2) 0.055(2) 0.0129(18) 0.0168(17) -0.0020(17)
C64 0.0373(19) 0.048(2) 0.072(2) 0.002(2) 0.0205(18) -0.0074(17)
C65 0.0293(17) 0.056(2) 0.065(2) 0.009(2) 0.0014(17) 0.0008(17)
C66 0.0355(18) 0.046(2) 0.0444(18) 0.0100(17) 0.0031(15) 0.0001(16)
O1 0.0704(17) 0.0745(19) 0.0364(13) 0.0032(13) 0.0155(12) 0.0160(15)
P1 0.0278(4) 0.0303(4) 0.0274(4) 0.0013(3) 0.0038(3) -0.0003(3)
F1 0.125(2) 0.111(2) 0.0318(11) -0.0116(13) 0.0099(12) 0.0377(18)
F2 0.142(2) 0.0674(17) 0.1032(19) 0.0011(15) 0.0417(18) 0.0595(17)
F3 0.0413(12) 0.0967(19) 0.124(2) 0.0358(17) 0.0304(13) -0.0093(12)
Fe1 0.0276(2) 0.0325(3) 0.0294(2) -0.00014(19) 0.00391(18) 0.00227(19)
Sn1 0.03219(12) 0.04140(14) 0.02774(11) -0.00138(10) 0.00617(8) -0.00341(10)

loop_
_atom_type_symbol
_atom_type_description
_atom_type_scat_dispersion_real
_atom_type_scat_dispersion_imag
_atom_type_scat_source
C C 0.0033 0.0016 'International Tables Vol C Tables 4.2.6.8 and 6.1.1.4'
H H 0.0000 0.0000 'International Tables Vol C Tables 4.2.6.8 and 6.1.1.4'
O O 0.0106 0.0060 'International Tables Vol C Tables 4.2.6.8 and 6.1.1.4'
P P 0.1023 0.0942 'International Tables Vol C Tables 4.2.6.8 and 6.1.1.4'
F F 0.0171 0.0103 'International Tables Vol C Tables 4.2.6.8 and 6.1.1.4'
Fe Fe 0.3463 0.8444 'International Tables Vol C Tables 4.2.6.8 and 6.1.1.4'
Sn Sn -0.6537 1.4246 'International Tables Vol C Tables 4.2.6.8 and 6.1.1.4'

loop_
_geom_angle_atom_site_label_1
_geom_angle_atom_site_label_2
_geom_angle_atom_site_label_3
_geom_angle
C2 C1 C5 108.4(3)
C2 C1 Fe1 70.52(19)
C5 C1 Fe1 70.81(18)
C2 C1 H1 125.8
C5 C1 H1 125.8
Fe1 C1 H1 124.5
C1 C2 C3 107.5(3)
C1 C2 Fe1 70.47(19)
C3 C2 Fe1 70.00(19)
C1 C2 H2 126.2
C3 C2 H2 126.2
Fe1 C2 H2 124.9
C2 C3 C4 108.2(3)
C2 C3 Fe1 70.77(19)
C4 C3 Fe1 70.6(2)
C2 C3 H3 125.9
C4 C3 H3 125.9
Fe1 C3 H3 124.3
C5 C4 C3 107.9(3)
C5 C4 Fe1 70.98(18)
C3 C4 Fe1 70.11(19)
C5 C4 H4 126.0
C3 C4 H4 126.0
Fe1 C4 H4 124.5
C4 C5 C1 107.9(3)
C4 C5 Fe1 70.11(18)
C1 C5 Fe1 70.14(18)
C4 C5 H5 126.1
C1 C5 H5 126.1
Fe1 C5 H5 125.3
O1 C6 Fe1 175.1(3)
C12 C11 C16 116.5(3)
C12 C11 Sn1 121.7(2)
C16 C11 Sn1 121.7(2)
C11 C12 C13 122.0(3)
C11 C12 H12 119.0
C13 C12 H12 119.0
C14 C13 C12 120.0(4)
C14 C13 H13 120.0
C12 C13 H13 120.0
C15 C14 C13 120.6(4)
C15 C14 H14 119.7
C13 C14 H14 119.7
C14 C15 C16 119.6(4)
C14 C15 H15 120.2
C16 C15 H15 120.2
C11 C16 C15 121.3(3)
C11 C16 H16 119.4
C15 C16 H16 119.4
C22 C21 C26 117.3(3)
C22 C21 Sn1 121.7(2)
C26 C21 Sn1 121.0(3)
C23 C22 C21 121.4(4)
C23 C22 H22 119.3
C21 C22 H22 119.3
C24 C23 C22 120.4(4)
C24 C23 H23 119.8
C22 C23 H23 119.8
C23 C24 C25 119.8(4)
C23 C24 H24 120.1
C25 C24 H24 120.1
C24 C25 C26 120.2(4)
C24 C25 H25 119.9
C26 C25 H25 119.9
C25 C26 C21 120.9(4)
C25 C26 H26 119.6
C21 C26 H26 119.6
C32 C31 C36 116.8(3)
C32 C31 Sn1 122.4(3)
C36 C31 Sn1 120.2(2)
C31 C32 C33 121.8(4)
C31 C32 H32 119.1
C33 C32 H32 119.1
C34 C33 C32 120.0(4)
C34 C33 H33 120.0
C32 C33 H33 120.0
C33 C34 C35 120.1(3)
C33 C34 H34 119.9
C35 C34 H34 119.9
C34 C35 C36 119.6(4)
C34 C35 H35 120.2
C36 C35 H35 120.2
C35 C36 C31 121.7(4)
C35 C36 H36 119.2
C31 C36 H36 119.2
C46 C41 C42 118.4(3)
C46 C41 P1 123.1(2)
C42 C41 P1 118.3(2)
C43 C42 C41 120.9(3)
C43 C42 H42 119.5
C41 C42 H42 119.5
C44 C43 C42 118.7(3)
C44 C43 H43 120.7
C42 C43 H43 120.7
C45 C44 C43 122.5(3)
C45 C44 F1 119.1(4)
C43 C44 F1 118.5(4)
C44 C45 C46 118.8(3)
C44 C45 H45 120.6
C46 C45 H45 120.6
C41 C46 C45 120.8(3)
C41 C46 H46 119.6
C45 C46 H46 119.6
C52 C51 C56 117.8(3)
C52 C51 P1 123.6(2)
C56 C51 P1 117.9(2)
C51 C52 C53 121.6(3)
C51 C52 H52 119.2
C53 C52 H52 119.2
C54 C53 C52 118.0(3)
C54 C53 H53 121.0
C52 C53 H53 121.0
C55 C54 C53 122.9(4)
C55 C54 F2 118.4(3)
C53 C54 F2 118.6(4)
C54 C55 C56 118.6(3)
C54 C55 H55 120.7
C56 C55 H55 120.7
C51 C56 C55 121.1(3)
C51 C56 H56 119.4
C55 C56 H56 119.4
C62 C61 C66 118.0(3)
C62 C61 P1 121.2(2)
C66 C61 P1 120.6(2)
C63 C62 C61 121.3(3)
C63 C62 H62 119.4
C61 C62 H62 119.4
C64 C63 C62 118.5(3)
C64 C63 H63 120.8
C62 C63 H63 120.8
F3 C64 C63 118.7(3)
F3 C64 C65 118.4(3)
C63 C64 C65 122.8(3)
C66 C65 C64 117.8(3)
C66 C65 H65 121.1
C64 C65 H65 121.1
C65 C66 C61 121.6(3)
C65 C66 H66 119.2
C61 C66 H66 119.2
C41 P1 C61 103.80(14)
C41 P1 C51 102.99(14)
C61 P1 C51 96.03(14)
C41 P1 Fe1 113.20(10)
C61 P1 Fe1 113.73(10)
C51 P1 Fe1 124.18(10)
C6 Fe1 C3 95.09(14)
C6 Fe1 C4 98.53(14)
C3 Fe1 C4 39.26(13)
C6 Fe1 C1 160.47(15)
C3 Fe1 C1 65.48(14)
C4 Fe1 C1 65.48(13)
C6 Fe1 C2 125.54(15)
C3 Fe1 C2 39.23(13)
C4 Fe1 C2 65.78(13)
C1 Fe1 C2 39.02(13)
C6 Fe1 C5 132.46(14)
C3 Fe1 C5 65.47(14)
C4 Fe1 C5 38.91(13)
C1 Fe1 C5 39.05(12)
C2 Fe1 C5 65.55(14)
C6 Fe1 P1 95.51(10)
C3 Fe1 P1 122.04(10)
C4 Fe1 P1 157.48(10)
C1 Fe1 P1 96.76(9)
C2 Fe1 P1 91.72(10)
C5 Fe1 P1 131.89(10)
C6 Fe1 Sn1 87.48(11)
C3 Fe1 Sn1 138.72(10)
C4 Fe1 Sn1 99.56(10)
C1 Fe1 Sn1 105.60(10)
C2 Fe1 Sn1 144.37(10)
C5 Fe1 Sn1 82.62(10)
P1 Fe1 Sn1 98.56(3)
C21 Sn1 C11 104.03(11)
C21 Sn1 C31 105.21(12)
C11 Sn1 C31 99.20(11)
C21 Sn1 Fe1 118.99(8)
C11 Sn1 Fe1 107.68(8)
C31 Sn1 Fe1 118.98(9)

loop_
_geom_bond_atom_site_label_1
_geom_bond_atom_site_label_2
_geom_bond_distance
C1 C2 1.406(5)
C1 C5 1.410(5)
C1 Fe1 2.105(3)
C1 H1 0.9300
C2 C3 1.411(5)
C2 Fe1 2.106(3)
C2 H2 0.9300
C3 C4 1.411(5)
C3 Fe1 2.096(3)
C3 H3 0.9300
C4 C5 1.405(5)
C4 Fe1 2.103(3)
C4 H4 0.9300
C5 Fe1 2.114(3)
C5 H5 0.9300
C6 O1 1.166(3)
C6 Fe1 1.727(3)
C11 C12 1.382(4)
C11 C16 1.399(4)
C11 Sn1 2.175(3)
C12 C13 1.383(5)
C12 H12 0.9300
C13 C14 1.363(5)
C13 H13 0.9300
C14 C15 1.354(6)
C14 H14 0.9300
C15 C16 1.401(5)
C15 H15 0.9300
C16 H16 0.9300
C21 C22 1.381(5)
C21 C26 1.394(4)
C21 Sn1 2.170(3)
C22 C23 1.379(5)
C22 H22 0.9300
C23 C24 1.363(6)
C23 H23 0.9300
C24 C25 1.364(6)
C24 H24 0.9300
C25 C26 1.386(5)
C25 H25 0.9300
C26 H26 0.9300
C31 C32 1.384(5)
C31 C36 1.392(5)
C31 Sn1 2.177(3)
C32 C33 1.386(5)
C32 H32 0.9300
C33 C34 1.364(6)
C33 H33 0.9300
C34 C35 1.373(5)
C34 H34 0.9300
C35 C36 1.389(5)
C35 H35 0.9300
C36 H36 0.9300
C41 C46 1.378(4)
C41 C42 1.392(4)
C41 P1 1.834(3)
C42 C43 1.383(4)
C42 H42 0.9300
C43 C44 1.359(5)
C43 H43 0.9300
C44 C45 1.358(5)
C44 F1 1.359(4)
C45 C46 1.391(4)
C45 H45 0.9300
C46 H46 0.9300
C51 C52 1.380(4)
C51 C56 1.385(4)
C51 P1 1.845(3)
C52 C53 1.389(5)
C52 H52 0.9300
C53 C54 1.357(5)
C53 H53 0.9300
C54 C55 1.352(5)
C54 F2 1.359(4)
C55 C56 1.386(5)
C55 H55 0.9300
C56 H56 0.9300
C61 C62 1.386(4)
C61 C66 1.396(4)
C61 P1 1.843(3)
C62 C63 1.382(4)
C62 H62 0.9300
C63 C64 1.357(5)
C63 H63 0.9300
C64 F3 1.356(4)
C64 C65 1.383(5)
C65 C66 1.369(4)
C65 H65 0.9300
C66 H66 0.9300
P1 Fe1 2.1988(8)
Fe1 Sn1 2.5518(5)

loop_
_geom_torsion_atom_site_label_1
_geom_torsion_atom_site_label_2
_geom_torsion_atom_site_label_3
_geom_torsion_atom_site_label_4
_geom_torsion
C5 C1 C2 C3 0.5(4)
Fe1 C1 C2 C3 -60.5(2)
C5 C1 C2 Fe1 61.0(2)
C1 C2 C3 C4 -0.2(4)
Fe1 C2 C3 C4 -61.0(2)
C1 C2 C3 Fe1 60.8(2)
C2 C3 C4 C5 -0.1(4)
Fe1 C3 C4 C5 -61.2(2)
C2 C3 C4 Fe1 61.1(2)
C3 C4 C5 C1 0.4(4)
Fe1 C4 C5 C1 -60.2(2)
C3 C4 C5 Fe1 60.7(2)
C2 C1 C5 C4 -0.6(4)
Fe1 C1 C5 C4 60.2(2)
C2 C1 C5 Fe1 -60.8(2)
C16 C11 C12 C13 0.4(5)
Sn1 C11 C12 C13 -179.5(3)
C11 C12 C13 C14 -0.3(6)
C12 C13 C14 C15 0.2(7)
C13 C14 C15 C16 -0.2(7)
C12 C11 C16 C15 -0.4(5)
Sn1 C11 C16 C15 179.5(3)
C14 C15 C16 C11 0.3(6)
C26 C21 C22 C23 -0.1(5)
Sn1 C21 C22 C23 177.9(3)
C21 C22 C23 C24 -0.7(7)
C22 C23 C24 C25 1.0(7)
C23 C24 C25 C26 -0.5(7)
C24 C25 C26 C21 -0.2(6)
C22 C21 C26 C25 0.5(5)
Sn1 C21 C26 C25 -177.5(3)
C36 C31 C32 C33 1.3(5)
Sn1 C31 C32 C33 -169.8(3)
C31 C32 C33 C34 -1.3(6)
C32 C33 C34 C35 0.5(6)
C33 C34 C35 C36 0.1(6)
C34 C35 C36 C31 0.0(6)
C32 C31 C36 C35 -0.7(5)
Sn1 C31 C36 C35 170.6(3)
C46 C41 C42 C43 2.3(5)
P1 C41 C42 C43 177.6(3)
C41 C42 C43 C44 -1.3(5)
C42 C43 C44 C45 -0.5(5)
C42 C43 C44 F1 179.7(3)
C43 C44 C45 C46 1.2(5)
F1 C44 C45 C46 -179.0(3)
C42 C41 C46 C45 -1.6(5)
P1 C41 C46 C45 -176.6(3)
C44 C45 C46 C41 -0.1(5)
C56 C51 C52 C53 -0.4(5)
P1 C51 C52 C53 169.8(3)
C51 C52 C53 C54 0.0(6)
C52 C53 C54 C55 0.4(7)
C52 C53 C54 F2 -178.8(4)
C53 C54 C55 C56 -0.3(7)
F2 C54 C55 C56 178.9(4)
C52 C51 C56 C55 0.6(5)
P1 C51 C56 C55 -170.2(3)
C54 C55 C56 C51 -0.2(6)
C66 C61 C62 C63 -0.9(5)
P1 C61 C62 C63 173.9(3)
C61 C62 C63 C64 0.8(5)
C62 C63 C64 F3 -177.9(3)
C62 C63 C64 C65 -0.1(6)
F3 C64 C65 C66 177.4(3)
C63 C64 C65 C66 -0.4(6)
C64 C65 C66 C61 0.3(5)
C62 C61 C66 C65 0.4(5)
P1 C61 C66 C65 -174.5(3)
C46 C41 P1 C61 -24.4(3)
C42 C41 P1 C61 160.6(2)
C46 C41 P1 C51 -124.0(3)
C42 C41 P1 C51 61.0(3)
C46 C41 P1 Fe1 99.4(3)
C42 C41 P1 Fe1 -75.6(3)
C62 C61 P1 C41 131.1(3)
C66 C61 P1 C41 -54.2(3)
C62 C61 P1 C51 -123.9(3)
C66 C61 P1 C51 50.8(3)
C62 C61 P1 Fe1 7.7(3)
C66 C61 P1 Fe1 -177.7(2)
C52 C51 P1 C41 9.3(3)
C56 C51 P1 C41 179.6(3)
C52 C51 P1 C61 -96.3(3)
C56 C51 P1 C61 73.9(3)
C52 C51 P1 Fe1 139.5(2)
C56 C51 P1 Fe1 -50.2(3)
C2 C3 Fe1 C6 144.5(2)
C4 C3 Fe1 C6 -97.3(2)
C2 C3 Fe1 C4 -118.3(3)
C2 C3 Fe1 C1 -37.7(2)
C4 C3 Fe1 C1 80.6(2)
C4 C3 Fe1 C2 118.3(3)
C2 C3 Fe1 C5 -80.8(2)
C4 C3 Fe1 C5 37.5(2)
C2 C3 Fe1 P1 44.7(2)
C4 C3 Fe1 P1 162.99(16)
C2 C3 Fe1 Sn1 -123.56(19)
C4 C3 Fe1 Sn1 -5.3(3)
C5 C4 Fe1 C6 -154.3(2)
C3 C4 Fe1 C6 87.6(2)
C5 C4 Fe1 C3 118.1(3)
C5 C4 Fe1 C1 37.5(2)
C3 C4 Fe1 C1 -80.6(2)
C5 C4 Fe1 C2 80.5(2)
C3 C4 Fe1 C2 -37.6(2)
C3 C4 Fe1 C5 -118.1(3)
C5 C4 Fe1 P1 77.8(3)
C3 C4 Fe1 P1 -40.4(4)
C5 C4 Fe1 Sn1 -65.4(2)
C3 C4 Fe1 Sn1 176.47(18)
C2 C1 Fe1 C6 44.2(5)
C5 C1 Fe1 C6 -74.3(5)
C2 C1 Fe1 C3 37.9(2)
C5 C1 Fe1 C3 -80.7(2)
C2 C1 Fe1 C4 81.2(2)
C5 C1 Fe1 C4 -37.3(2)
C5 C1 Fe1 C2 -118.5(3)
C2 C1 Fe1 C5 118.5(3)
C2 C1 Fe1 P1 -84.36(19)
C5 C1 Fe1 P1 157.1(2)
C2 C1 Fe1 Sn1 174.76(17)
C5 C1 Fe1 Sn1 56.2(2)
C1 C2 Fe1 C6 -163.4(2)
C3 C2 Fe1 C6 -45.4(3)
C1 C2 Fe1 C3 -118.0(3)
C1 C2 Fe1 C4 -80.3(2)
C3 C2 Fe1 C4 37.7(2)
C3 C2 Fe1 C1 118.0(3)
C1 C2 Fe1 C5 -37.45(19)
C3 C2 Fe1 C5 80.6(2)
C1 C2 Fe1 P1 98.62(19)
C3 C2 Fe1 P1 -143.37(19)
C1 C2 Fe1 Sn1 -8.7(3)
C3 C2 Fe1 Sn1 109.3(2)
C4 C5 Fe1 C6 35.6(3)
C1 C5 Fe1 C6 154.1(2)
C4 C5 Fe1 C3 -37.8(2)
C1 C5 Fe1 C3 80.7(2)
C1 C5 Fe1 C4 118.6(3)
C4 C5 Fe1 C1 -118.6(3)
C4 C5 Fe1 C2 -81.1(2)
C1 C5 Fe1 C2 37.4(2)
C4 C5 Fe1 P1 -149.81(18)
C1 C5 Fe1 P1 -31.3(3)
C4 C5 Fe1 Sn1 115.3(2)
C1 C5 Fe1 Sn1 -126.2(2)
C41 P1 Fe1 C6 175.89(16)
C61 P1 Fe1 C6 -65.96(15)
C51 P1 Fe1 C6 49.97(16)
C41 P1 Fe1 C3 -84.59(16)
C61 P1 Fe1 C3 33.57(16)
C51 P1 Fe1 C3 149.50(16)
C41 P1 Fe1 C4 -55.7(3)
C61 P1 Fe1 C4 62.5(3)
C51 P1 Fe1 C4 178.4(3)
C41 P1 Fe1 C1 -19.34(15)
C61 P1 Fe1 C1 98.81(15)
C51 P1 Fe1 C1 -145.26(15)
C41 P1 Fe1 C2 -58.16(15)
C61 P1 Fe1 C2 60.00(15)
C51 P1 Fe1 C2 175.93(15)
C41 P1 Fe1 C5 -0.12(18)
C61 P1 Fe1 C5 118.03(17)
C51 P1 Fe1 C5 -126.04(18)
C41 P1 Fe1 Sn1 87.62(11)
C61 P1 Fe1 Sn1 -154.23(10)
C51 P1 Fe1 Sn1 -38.30(11)
C22 C21 Sn1 C11 129.0(3)
C26 C21 Sn1 C11 -53.1(3)
C22 C21 Sn1 C31 25.2(3)
C26 C21 Sn1 C31 -156.9(3)
C22 C21 Sn1 Fe1 -111.2(3)
C26 C21 Sn1 Fe1 66.6(3)
C12 C11 Sn1 C21 71.2(3)
C16 C11 Sn1 C21 -108.7(3)
C12 C11 Sn1 C31 179.5(3)
C16 C11 Sn1 C31 -0.4(3)
C12 C11 Sn1 Fe1 -56.0(3)
C16 C11 Sn1 Fe1 124.1(3)
C32 C31 Sn1 C21 -145.7(3)
C36 C31 Sn1 C21 43.5(3)
C32 C31 Sn1 C11 107.0(3)
C36 C31 Sn1 C11 -63.8(3)
C32 C31 Sn1 Fe1 -9.2(3)
C36 C31 Sn1 Fe1 180.0(2)
C6 Fe1 Sn1 C21 -43.90(14)
C3 Fe1 Sn1 C21 -138.74(18)
C4 Fe1 Sn1 C21 -142.13(14)
C1 Fe1 Sn1 C21 150.82(14)
C2 Fe1 Sn1 C21 156.49(19)
C5 Fe1 Sn1 C21 -177.30(13)
P1 Fe1 Sn1 C21 51.29(10)
C6 Fe1 Sn1 C11 73.97(13)
C3 Fe1 Sn1 C11 -20.87(17)
C4 Fe1 Sn1 C11 -24.26(12)
C1 Fe1 Sn1 C11 -91.30(13)
C2 Fe1 Sn1 C11 -85.64(18)
C5 Fe1 Sn1 C11 -59.43(12)
P1 Fe1 Sn1 C11 169.17(8)
C6 Fe1 Sn1 C31 -174.41(14)
C3 Fe1 Sn1 C31 90.74(18)
C4 Fe1 Sn1 C31 87.36(13)
C1 Fe1 Sn1 C31 20.31(13)
C2 Fe1 Sn1 C31 25.97(19)
C5 Fe1 Sn1 C31 52.19(13)
P1 Fe1 Sn1 C31 -79.22(10)
